data_2215051
loop_
_publ_author_name
'Zhong-Lu You'
'Seik Weng Ng'

_publ_section_title (1,3-Propanediamine-\k^2^<i>N</i>,<i>N</i>')bis(thiocyanato-\k<i>N</i>)copper(II)
_journal_coeditor_code CI2424
_journal_issue 9
_journal_name_full 'Acta Crystallographica Section E'
_journal_page_first m2347
_journal_page_last m2347
_journal_paper_doi 10.1107/S1600536807039645
_journal_volume 63
_journal_year 2007
_chemical_formula_iupac '[Cu (N C S)2 (C3 H10 N2)]'
_chemical_formula_moiety 'C5 H10 Cu N4 S2'
_chemical_formula_sum 'C5 H10 Cu N4 S2'
_chemical_formula_weight 253.83
_chemical_name_systematic
;
(1,3-Propanediamine-\k^2^<i>N</i>,<i>N</i>')bis(thiocyanato-\k<i>N</i>)\
copper(II)
;
_space_group_IT_number 36
_symmetry_cell_setting orthorhombic
_symmetry_space_group_name_Hall 'C 2c -2'
_symmetry_space_group_name_H-M 'C m c 21'
_atom_sites_solution_hydrogens geom
_atom_sites_solution_primary direct
_atom_sites_solution_secondary difmap
_audit_creation_method SHELXL-97
_cell_angle_alpha 90.00
_cell_angle_beta 90.00
_cell_angle_gamma 90.00
_cell_formula_units_Z 4
_cell_length_a 5.9505(17)
_cell_length_b 20.478(6)
_cell_length_c 8.475(2)
_cell_measurement_reflns_used 4527
_cell_measurement_temperature 295(2)
_cell_measurement_theta_max 27.5
_cell_measurement_theta_min 2.7
_cell_volume 1032.7(5)
_computing_cell_refinement 'SAINT (Bruker, 1998)'
_computing_data_collection 'SMART (Bruker, 1998)'
_computing_data_reduction 'SAINT (Bruker, 1998)'
_computing_molecular_graphics 'SHELXTL (Sheldrick, 1997b)'
_computing_publication_material 'SHELXTL (Sheldrick, 1997b)'
_computing_structure_refinement 'SHELXL97 (Sheldrick, 1997a)'
_computing_structure_solution 'SHELXS97 (Sheldrick, 1997a)'
_diffrn_ambient_temperature 295(2)
_diffrn_measured_fraction_theta_full 1.000
_diffrn_measured_fraction_theta_max 1.000
_diffrn_measurement_device_type 'Bruker SMART 1000 CCD area-detector'
_diffrn_measurement_method \w
_diffrn_radiation_monochromator graphite
_diffrn_radiation_source 'fine-focus sealed tube'
_diffrn_radiation_type MoK\a
_diffrn_radiation_wavelength 0.71073
_diffrn_reflns_av_R_equivalents 0.0202
_diffrn_reflns_av_sigmaI/netI 0.0203
_diffrn_reflns_limit_h_max 7
_diffrn_reflns_limit_h_min -7
_diffrn_reflns_limit_k_max 26
_diffrn_reflns_limit_k_min -26
_diffrn_reflns_limit_l_max 11
_diffrn_reflns_limit_l_min -11
_diffrn_reflns_number 4393
_diffrn_reflns_theta_full 27.48
_diffrn_reflns_theta_max 27.48
_diffrn_reflns_theta_min 1.99
_diffrn_standards_number 0
_exptl_absorpt_coefficient_mu 2.473
_exptl_absorpt_correction_T_max 0.5548
_exptl_absorpt_correction_T_min 0.5049
_exptl_absorpt_correction_type multi-scan
_exptl_absorpt_process_details '(SADABS; Sheldrick, 1996)'
_exptl_crystal_colour Blue
_exptl_crystal_density_diffrn 1.633
_exptl_crystal_density_method 'not measured'
_exptl_crystal_description Block
_exptl_crystal_F_000 516
_exptl_crystal_size_max 0.32
_exptl_crystal_size_mid 0.30
_exptl_crystal_size_min 0.27
_refine_diff_density_max 0.338
_refine_diff_density_min -0.361
_refine_ls_abs_structure_details 'Flack (1983), 593 Friedel pairs'
_refine_ls_abs_structure_Flack 0.50(2)
_refine_ls_extinction_coef 0.0100(10)
_refine_ls_extinction_expression Fc^*^=kFc[1+0.001xFc^2^\l^3^/sin(2\q)]^-1/4^
_refine_ls_extinction_method SHELXL97
_refine_ls_goodness_of_fit_ref 1.040
_refine_ls_hydrogen_treatment constr
_refine_ls_matrix_type full
_refine_ls_number_parameters 97
_refine_ls_number_reflns 1287
_refine_ls_number_restraints 63
_refine_ls_restrained_S_all 1.138
_refine_ls_R_factor_all 0.0236
_refine_ls_R_factor_gt 0.0231
_refine_ls_shift/su_max 0.000
_refine_ls_shift/su_mean 0.000
_refine_ls_structure_factor_coef Fsqd
_refine_ls_weighting_details 'calc w=1/[\s^2^(Fo^2^)+(0.0479P)^2^+0.1407P] where P=(Fo^2^+2Fc^2^)/3'
_refine_ls_weighting_scheme calc
_refine_ls_wR_factor_gt 0.0653
_refine_ls_wR_factor_ref 0.0657
_reflns_number_gt 1264
_reflns_number_total 1287
_reflns_threshold_expression I>2\s(I)
_cod_data_source_file ci2424.cif
_cod_data_source_block I
_cod_database_code 2215051
_cod_database_fobs_code 2215051

loop_
_symmetry_equiv_pos_as_xyz
'x, y, z'
'-x, -y, z+1/2'
'x, -y, z+1/2'
'-x, y, z'
'x+1/2, y+1/2, z'
'-x+1/2, -y+1/2, z+1/2'
'x+1/2, -y+1/2, z+1/2'
'-x+1/2, y+1/2, z'

loop_
_atom_site_type_symbol
_atom_site_label
_atom_site_fract_x
_atom_site_fract_y
_atom_site_fract_z
_atom_site_U_iso_or_equiv
_atom_site_adp_type
_atom_site_calc_flag
_atom_site_refinement_flags
_atom_site_occupancy
_atom_site_disorder_assembly
_atom_site_disorder_group
Cu Cu1 0.5000 0.701275(15) 0.5000 0.04011(15) Uani d S 1 . .
S S1 0.5000 0.80305(4) 0.0035(2) 0.0479(2) Uani d S 1 A .
S S2 0.5000 0.92135(5) 0.6725(2) 0.0766(4) Uani d S 1 A .
N N3 0.5000 0.72640(19) 0.2739(4) 0.0501(7) Uani d S 1 A .
N N4 0.5000 0.79405(14) 0.5584(5) 0.0516(8) Uani d S 1 A .
C C4 0.5000 0.75676(17) 0.1619(4) 0.0404(7) Uani d S 1 . .
C C5 0.5000 0.84648(18) 0.6040(5) 0.0481(8) Uani d S 1 . .
N N1 0.5000 0.67852(16) 0.7296(4) 0.0495(7) Uani d SPDU 1 A -1
H H11 0.6242 0.6940 0.7656 0.059 Uiso calc PR 0.25 A -1
H H12 0.3953 0.7021 0.7703 0.059 Uiso calc PR 0.25 A -1
H H13 0.5656 0.7100 0.7786 0.059 Uiso calc PR 0.25 A -2
H H14 0.3623 0.6783 0.7603 0.059 Uiso calc PR 0.25 A -2
N N2 0.5000 0.60769(14) 0.4330(4) 0.0529(9) Uani d SPDU 1 A -1
H H21 0.3721 0.6005 0.3890 0.064 Uiso calc PR 0.25 A -1
H H22 0.5999 0.6040 0.3603 0.064 Uiso calc PR 0.25 A -1
H H23 0.3616 0.5964 0.4224 0.064 Uiso calc PR 0.25 A -2
H H24 0.5587 0.6065 0.3403 0.064 Uiso calc PR 0.25 A -2
C C1 0.477(2) 0.6158(3) 0.8026(9) 0.052(2) Uani d PDU 0.25 A -1
H H1A 0.3715 0.6191 0.8896 0.063 Uiso calc PR 0.25 A -1
H H1B 0.6209 0.6025 0.8453 0.063 Uiso calc PR 0.25 A -1
C C2 0.396(2) 0.5649(4) 0.6890(11) 0.072(3) Uani d PDU 0.25 A -1
H H2A 0.2458 0.5770 0.6544 0.086 Uiso calc PR 0.25 A -1
H H2B 0.3826 0.5239 0.7453 0.086 Uiso calc PR 0.25 A -1
C C3 0.539(3) 0.5537(6) 0.5448(12) 0.064(3) Uani d PDU 0.25 A -1
H H3A 0.6960 0.5521 0.5743 0.077 Uiso calc PR 0.25 A -1
H H3B 0.5000 0.5125 0.4959 0.077 Uiso calc SPR 0.50 A -1
C C1' 0.6032(17) 0.6171(4) 0.7849(11) 0.052(2) Uani d PDU 0.25 A -2
H H1'1 0.5751 0.6111 0.8967 0.063 Uiso calc PR 0.25 A -2
H H1'2 0.7644 0.6181 0.7680 0.063 Uiso calc PR 0.25 A -2
C C2' 0.497(4) 0.5609(4) 0.6903(10) 0.072(3) Uani d PDU 0.25 A -2
H H2'1 0.3377 0.5690 0.6767 0.086 Uiso calc PR 0.25 A -2
H H2'2 0.5147 0.5202 0.7476 0.086 Uiso calc PR 0.25 A -2
C C3' 0.611(3) 0.5552(6) 0.5270(12) 0.064(3) Uani d PDU 0.25 A -2
H H3'1 0.7717 0.5626 0.5348 0.077 Uiso calc PR 0.25 A -2
H H3'2 0.5848 0.5126 0.4807 0.077 Uiso calc PR 0.25 A -2

loop_
_atom_site_aniso_label
_atom_site_aniso_U_11
_atom_site_aniso_U_22
_atom_site_aniso_U_33
_atom_site_aniso_U_12
_atom_site_aniso_U_13
_atom_site_aniso_U_23
Cu1 0.0494(2) 0.0383(2) 0.0327(2) 0.000 0.000 0.00364(17)
S1 0.0423(4) 0.0641(5) 0.0374(4) 0.000 0.000 0.0121(5)
S2 0.0979(8) 0.0411(5) 0.0909(9) 0.000 0.000 -0.0032(5)
N3 0.0439(15) 0.065(2) 0.0419(17) 0.000 0.000 0.0092(15)
N4 0.0581(19) 0.0427(15) 0.0541(17) 0.000 0.000 0.0009(12)
C4 0.0317(13) 0.0519(19) 0.0375(16) 0.000 0.000 0.0009(14)
C5 0.0492(16) 0.0446(17) 0.0506(19) 0.000 0.000 0.0086(16)
N1 0.0533(16) 0.0577(19) 0.0374(16) 0.000(11) 0.000(11) 0.0062(14)
N2 0.068(2) 0.0428(16) 0.0475(17) -0.007(7) -0.017(6) -0.0033(15)
C1 0.059(7) 0.055(3) 0.042(3) -0.002(4) 0.000(4) 0.012(2)
C2 0.077(7) 0.062(3) 0.077(4) -0.025(5) -0.010(5) 0.021(3)
C3 0.078(8) 0.044(2) 0.072(5) -0.001(4) 0.001(4) 0.000(2)
N1' 0.0533(16) 0.0577(19) 0.0374(16) 0.000(11) 0.000(11) 0.0062(14)
N2' 0.068(2) 0.0428(16) 0.0475(17) -0.007(7) -0.017(6) -0.0033(15)
C1' 0.059(7) 0.055(3) 0.042(3) -0.002(4) 0.000(4) 0.012(2)
C2' 0.077(7) 0.062(3) 0.077(4) -0.025(5) -0.010(5) 0.021(3)
C3' 0.078(8) 0.044(2) 0.072(5) -0.001(4) 0.001(4) 0.000(2)

loop_
_atom_type_symbol
_atom_type_description
_atom_type_scat_dispersion_real
_atom_type_scat_dispersion_imag
_atom_type_scat_source
C C 0.0033 0.0016 'International Tables Vol C Tables 4.2.6.8 and 6.1.1.4'
H H 0.0000 0.0000 'International Tables Vol C Tables 4.2.6.8 and 6.1.1.4'
N N 0.0061 0.0033 'International Tables Vol C Tables 4.2.6.8 and 6.1.1.4'
S S 0.1246 0.1234 'International Tables Vol C Tables 4.2.6.8 and 6.1.1.4'
Cu Cu 0.3201 1.2651 'International Tables Vol C Tables 4.2.6.8 and 6.1.1.4'

loop_
_geom_angle_atom_site_label_1
_geom_angle_atom_site_label_2
_geom_angle_atom_site_label_3
_geom_angle
_geom_angle_publ_flag
N4 Cu1 N3 89.57(16) y
N4 Cu1 N2 178.10(16) y
N3 Cu1 N2 88.53(15) y
N4 Cu1 N1 88.87(16) y
N3 Cu1 N1 178.44(16) y
N2 Cu1 N1 93.03(14) y
C4 N3 Cu1 161.8(4) ?
C5 N4 Cu1 174.8(4) ?
N3 C4 S1 178.0(4) ?
N4 C5 S2 179.1(4) ?
C1 N1 Cu1 129.0(4) ?
C1 N1 H11 105.0 ?
Cu1 N1 H11 105.0 ?
C1 N1 H12 105.0 ?
Cu1 N1 H12 105.0 ?
H11 N1 H12 105.9 ?
C3 N2 Cu1 122.4(5) ?
C3 N2 H21 106.7 ?
Cu1 N2 H21 106.7 ?
C3 N2 H22 106.7 ?
Cu1 N2 H22 106.7 ?
H21 N2 H22 106.6 ?
N1 C1 C2 112.1(6) ?
N1 C1 H1A 109.2 ?
C2 C1 H1A 109.2 ?
N1 C1 H1B 109.2 ?
C2 C1 H1B 109.2 ?
H1A C1 H1B 107.9 ?
C1 C2 C3 116.4(8) ?
C1 C2 H2A 108.2 ?
C3 C2 H2A 108.2 ?
C1 C2 H2B 108.2 ?
C3 C2 H2B 108.2 ?
H2A C2 H2B 107.3 ?
N2 C3 C2 108.6(7) ?
N2 C3 H3A 110.0 ?
C2 C3 H3A 110.0 ?
N2 C3 H3B 110.0 ?
C2 C3 H3B 110.0 ?
H3A C3 H3B 108.3 ?
C2' C1' H1'1 110.2 ?
C2' C1' H1'2 110.2 ?
H1'1 C1' H1'2 108.5 ?
C1' C2' C3' 110.1(10) ?
C1' C2' H2'1 109.6 ?
C3' C2' H2'1 109.6 ?
C1' C2' H2'2 109.6 ?
C3' C2' H2'2 109.6 ?
H2'1 C2' H2'2 108.2 ?
C2' C3' H3'1 111.1 ?
C2' C3' H3'2 111.1 ?
H3'1 C3' H3'2 109.1 ?

loop_
_geom_bond_atom_site_label_1
_geom_bond_atom_site_label_2
_geom_bond_distance
_geom_bond_publ_flag
Cu1 N4 1.963(3) y
Cu1 N3 1.984(3) y
Cu1 N2 1.999(3) y
Cu1 N1 2.001(3) y
S1 C4 1.644(4) ?
S2 C5 1.639(4) ?
N3 C4 1.134(5) ?
N4 C5 1.141(5) ?
N1 C1 1.432(7) ?
N1 H11 0.86 ?
N1 H12 0.86 ?
N2 C3 1.473(9) ?
N2 H21 0.86 ?
N2 H22 0.86 ?
C1 C2 1.499(9) ?
C1 H1A 0.97 ?
C1 H1B 0.97 ?
C2 C3 1.507(9) ?
C2 H2A 0.97 ?
C2 H2B 0.97 ?
C3 H3A 0.97 ?
C3 H3B 0.97 ?
C1' C2' 1.537(10) ?
C1' H1'1 0.97 ?
C1' H1'2 0.97 ?
C2' C3' 1.545(10) ?
C2' H2'1 0.97 ?
C2' H2'2 0.97 ?
C3' H3'1 0.97 ?
C3' H3'2 0.97 ?

loop_
_geom_torsion_atom_site_label_1
_geom_torsion_atom_site_label_2
_geom_torsion_atom_site_label_3
_geom_torsion_atom_site_label_4
_geom_torsion
N4 Cu1 N3 C4 0
N2 Cu1 N3 C4 180
N4 Cu1 N1 C1 172.9(7)
N2 Cu1 N1 C1 -7.1(7)
N3 Cu1 N2 C3 169.4(7)
N1 Cu1 N2 C3 -10.6(7)
Cu1 N1 C1 C2 -13.6(13)
N1 C1 C2 C3 58.3(14)
Cu1 N2 C3 C2 46.8(12)
C1 C2 C3 N2 -76.4(13)
